data_7039784
loop_
_publ_author_name
'Wang, Xingbao'
'Dorcet, Vincent'
'Luo, Yi'
'Carpentier, Jean-Francois'
'Kirillov, Evgueni'

_publ_section_title
;
 Synthesis and structure of the first discrete dinuclear cationic aluminum
 complexes.
;
_journal_issue 31
_journal_name_full 'Dalton transactions (Cambridge, England : 2003)'
_journal_page_first 12346
_journal_page_last 12351
_journal_paper_doi 10.1039/c6dt02360f
_journal_volume 45
_journal_year 2016
_chemical_compound_source 'synthesis as described'
_chemical_formula_moiety 'C61 H45 Al B2 Cl4 F30 N2 O2'
_chemical_formula_sum 'C61 H45 Al B2 Cl4 F30 N2 O2'
_chemical_formula_weight 1598.39
_chemical_name_systematic
;
 ?
;
_space_group_crystal_system monoclinic
_space_group_IT_number 14
_space_group_name_Hall '-P 2ybc'
_space_group_name_H-M_alt 'P 1 21/c 1'
_symmetry_space_group_name_Hall '-P 2ybc'
_symmetry_space_group_name_H-M 'P 1 21/c 1'
_atom_sites_solution_hydrogens geom
_audit_update_record
;
2016-05-17 deposited with the CCDC.
2016-07-05 downloaded from the CCDC.
;
_cell_angle_alpha 90
_cell_angle_beta 113.882(4)
_cell_angle_gamma 90
_cell_formula_units_Z 4
_cell_length_a 21.0007(15)
_cell_length_b 19.4971(14)
_cell_length_c 19.4648(17)
_cell_measurement_reflns_used 2709
_cell_measurement_temperature 150(2)
_cell_measurement_theta_max 18.72
_cell_measurement_theta_min 2.38
_cell_measurement_wavelength 0.71073
_cell_volume 7287.5(10)
_computing_cell_refinement 'Bruker APEX2 (Bruker, 2014)'
_computing_data_collection 'Bruker APEX2 (Bruker, 2014)'
_computing_data_reduction 'Bruker APEX2 (Bruker, 2014)'
_computing_molecular_graphics 'SXGRAPH (Farrugia, 1999), Mercury (CSD, 2014)'
_computing_publication_material 'CRYSCALC (T. Roisnel, local program, 2016)'
_computing_structure_refinement 'SHELXL-2014/7 (Sheldrick, 2014)'
_computing_structure_solution 'SIR97 (Altomare et al., 1999)'
_diffrn_ambient_temperature 150(2)
_diffrn_detector 'CCD plate'
_diffrn_measured_fraction_theta_full 0.995
_diffrn_measured_fraction_theta_max 0.993
_diffrn_measurement_device_type 'APEXII, Bruker-AXS'
_diffrn_measurement_method 'CCD rotation images, thin slices'
_diffrn_radiation_monochromator graphite
_diffrn_radiation_probe x-ray
_diffrn_radiation_source 'fine-focus sealed tube'
_diffrn_radiation_type MoK\a
_diffrn_radiation_wavelength 0.71073
_diffrn_reflns_av_R_equivalents 0.0788
_diffrn_reflns_av_unetI/netI 0.2114
_diffrn_reflns_limit_h_max 27
_diffrn_reflns_limit_h_min -23
_diffrn_reflns_limit_k_max 24
_diffrn_reflns_limit_k_min -25
_diffrn_reflns_limit_l_max 25
_diffrn_reflns_limit_l_min -25
_diffrn_reflns_number 38629
_diffrn_reflns_theta_full 25.188
_diffrn_reflns_theta_max 27.424
_diffrn_reflns_theta_min 2.955
_exptl_absorpt_coefficient_mu 0.293
_exptl_absorpt_correction_T_max 0.943
_exptl_absorpt_correction_T_min 0.771
_exptl_absorpt_correction_type multi-scan
_exptl_absorpt_process_details
;
  [Sheldrick, G.M. (2014). SADABS Bruker AXS Inc., Madison, Wisconsin, USA]
;
_exptl_crystal_colour colourless
_exptl_crystal_density_diffrn 1.457
_exptl_crystal_description plate
_exptl_crystal_F_000 3208
_exptl_crystal_size_max 0.580
_exptl_crystal_size_mid 0.410
_exptl_crystal_size_min 0.200
_refine_diff_density_max 1.859
_refine_diff_density_min -1.115
_refine_diff_density_rms 0.118
_refine_ls_extinction_method none
_refine_ls_goodness_of_fit_ref 0.965
_refine_ls_hydrogen_treatment constr
_refine_ls_matrix_type full
_refine_ls_number_parameters 881
_refine_ls_number_reflns 16588
_refine_ls_number_restraints 4
_refine_ls_restrained_S_all 0.964
_refine_ls_R_factor_all 0.2645
_refine_ls_R_factor_gt 0.1298
_refine_ls_shift/su_max 0.001
_refine_ls_shift/su_mean 0.000
_refine_ls_structure_factor_coef Fsqd
_refine_ls_weighting_details 'w=1/[\s^2^(Fo^2^)+(0.2000P)^2^] where P=(Fo^2^+2Fc^2^)/3'
_refine_ls_weighting_scheme calc
_refine_ls_wR_factor_gt 0.3422
_refine_ls_wR_factor_ref 0.3981
_reflns_number_gt 5090
_reflns_number_total 16588
_reflns_threshold_expression >2sigma(I)
_cod_data_source_file c6dt02360f2.cif
_cod_data_source_block XB174
_cod_depositor_comments
;
The following automatic conversions were performed:

'_space_group_crystal_system' value 'Monoclinic' changed to
'monoclinic' according to
/usr/data/users/saulius/crontab/automatic-downloads/rss-feeds/RSC/lib/dictionaries/cif_core.dic
dictionary named 'cif_core.dic' version 2.4.2 from 2011-04-26.

Automatic conversion script
Id: cif_fix_values 4268 2015-11-12 08:31:59Z antanas 

 Adding full bibliography for 7039783--7039784.cif.
;
_cod_database_code 7039784

loop_
_space_group_symop_operation_xyz
'x, y, z'
'-x, y+1/2, -z+1/2'
'-x, -y, -z'
'x, -y-1/2, z-1/2'

loop_
_atom_site_label
_atom_site_type_symbol
_atom_site_fract_x
_atom_site_fract_y
_atom_site_fract_z
_atom_site_U_iso_or_equiv
_atom_site_adp_type
_atom_site_occupancy
_atom_site_site_symmetry_order
_atom_site_calc_flag
_atom_site_refinement_flags_posn
_atom_site_refinement_flags_adp
_atom_site_refinement_flags_occupancy
_atom_site_disorder_assembly
_atom_site_disorder_group
Al1 Al 0.69482(9) 0.55797(10) 0.62149(12) 0.0357(5) Uani 1 1 d . . . . .
O1 O 0.7778(2) 0.5273(2) 0.6445(3) 0.0425(13) Uani 1 1 d . . . . .
N1 N 0.6452(2) 0.4740(3) 0.5890(3) 0.0317(13) Uani 1 1 d . . . . .
C1 C 0.6645(3) 0.6375(4) 0.5589(4) 0.0456(19) Uani 1 1 d . . . . .
H1A H 0.6993 0.6740 0.5788 0.068 Uiso 1 1 calc R U . . .
H1B H 0.6199 0.6533 0.5581 0.068 Uiso 1 1 calc R U . . .
H1C H 0.6587 0.6260 0.5077 0.068 Uiso 1 1 calc R U . . .
C2 C 0.5672(3) 0.4692(3) 0.5460(4) 0.0326(16) Uani 1 1 d . . . . .
H2 H 0.5525 0.4207 0.5483 0.039 Uiso 1 1 calc R U . . .
C3 C 0.5302(3) 0.5157(4) 0.5817(4) 0.0356(16) Uani 1 1 d . . . . .
H3A H 0.5467 0.5635 0.5834 0.043 Uiso 1 1 calc R U . . .
H3B H 0.5412 0.5006 0.6338 0.043 Uiso 1 1 calc R U . . .
C4 C 0.5486(3) 0.4876(4) 0.4648(4) 0.0339(16) Uani 1 1 d . . . . .
H4A H 0.5722 0.4556 0.4433 0.041 Uiso 1 1 calc R U . . .
H4B H 0.5654 0.5345 0.4619 0.041 Uiso 1 1 calc R U . . .
C5 C 0.6797(3) 0.4169(3) 0.5969(4) 0.0345(16) Uani 1 1 d . . . . .
H5 H 0.6524 0.3766 0.5801 0.041 Uiso 1 1 calc R U . . .
C6 C 0.7546(3) 0.4074(3) 0.6282(4) 0.0373(17) Uani 1 1 d . . . . .
C7 C 0.7788(3) 0.3398(4) 0.6336(4) 0.0410(18) Uani 1 1 d . . . . .
H7 H 0.7468 0.3029 0.6227 0.049 Uiso 1 1 calc R U . . .
C8 C 0.8481(3) 0.3265(4) 0.6544(5) 0.047(2) Uani 1 1 d . . . . .
C9 C 0.8925(4) 0.3817(4) 0.6681(5) 0.054(2) Uani 1 1 d . . . . .
H9 H 0.9405 0.3725 0.6815 0.065 Uiso 1 1 calc R U . . .
C10 C 0.8717(3) 0.4516(4) 0.6635(5) 0.055(2) Uani 1 1 d . . . . .
C11 C 0.8013(3) 0.4625(4) 0.6453(4) 0.0390(17) Uani 1 1 d . . . . .
C12 C 0.8750(4) 0.2527(4) 0.6593(6) 0.060(2) Uani 1 1 d . . . . .
C13 C 0.8248(5) 0.2009(4) 0.6687(8) 0.101(4) Uani 1 1 d . . . . .
H13A H 0.7830 0.1976 0.6217 0.151 Uiso 1 1 calc R U . . .
H13B H 0.8117 0.2158 0.7093 0.151 Uiso 1 1 calc R U . . .
H13C H 0.8474 0.1559 0.6811 0.151 Uiso 1 1 calc R U . . .
C14 C 0.8865(8) 0.2375(6) 0.5868(8) 0.137(5) Uani 1 1 d . . . . .
H14A H 0.9077 0.1921 0.5909 0.205 Uiso 1 1 calc R U . . .
H14B H 0.9173 0.2724 0.5806 0.205 Uiso 1 1 calc R U . . .
H14C H 0.8416 0.2384 0.5433 0.205 Uiso 1 1 calc R U . . .
C15 C 0.9459(5) 0.2449(5) 0.7236(8) 0.108(5) Uani 1 1 d . . . . .
H15A H 0.9586 0.1962 0.7306 0.161 Uiso 1 1 calc R U . . .
H15B H 0.9442 0.2632 0.7697 0.161 Uiso 1 1 calc R U . . .
H15C H 0.9806 0.2702 0.7121 0.161 Uiso 1 1 calc R U . . .
C16 C 0.9246(4) 0.5108(5) 0.6868(8) 0.087(4) Uani 1 1 d . . . . .
C17 C 0.9057(5) 0.5619(6) 0.6232(10) 0.130(6) Uani 1 1 d . . . . .
H17A H 0.8898 0.5372 0.5752 0.195 Uiso 1 1 calc R U . . .
H17B H 0.9467 0.5895 0.6295 0.195 Uiso 1 1 calc R U . . .
H17C H 0.8684 0.5919 0.6235 0.195 Uiso 1 1 calc R U . . .
C18 C 0.9305(4) 0.5462(5) 0.7596(8) 0.117(6) Uani 1 1 d . . . . .
H18A H 0.8844 0.5625 0.7539 0.175 Uiso 1 1 calc R U . . .
H18B H 0.9624 0.5853 0.7700 0.175 Uiso 1 1 calc R U . . .
H18C H 0.9483 0.5135 0.8014 0.175 Uiso 1 1 calc R U . . .
C19 C 0.9999(4) 0.4827(5) 0.6997(9) 0.122(6) Uani 1 1 d . . . . .
H19A H 1.0125 0.4449 0.7360 0.183 Uiso 1 1 calc R U . . .
H19B H 1.0341 0.5197 0.7190 0.183 Uiso 1 1 calc R U . . .
H19C H 0.9992 0.4661 0.6519 0.183 Uiso 1 1 calc R U . . .
O20 O 0.6915(2) 0.5718(2) 0.7136(3) 0.0488(13) Uani 1 1 d . . . . .
C21 C 0.7286(4) 0.5245(5) 0.7763(5) 0.070(3) Uani 1 1 d . . . . .
H21A H 0.7445 0.4839 0.7571 0.084 Uiso 1 1 calc R U . . .
H21B H 0.6964 0.5086 0.7987 0.084 Uiso 1 1 calc R U . . .
C22 C 0.7911(6) 0.5598(9) 0.8364(8) 0.164(8) Uani 1 1 d . . . . .
H22A H 0.8265 0.5687 0.8167 0.246 Uiso 1 1 calc R U . . .
H22B H 0.8108 0.5301 0.8807 0.246 Uiso 1 1 calc R U . . .
H22C H 0.7764 0.6033 0.8505 0.246 Uiso 1 1 calc R U . . .
C23 C 0.6637(5) 0.6354(4) 0.7340(6) 0.062(2) Uani 1 1 d . . . . .
H23A H 0.7020 0.6595 0.7746 0.074 Uiso 1 1 calc R U . . .
H23B H 0.6455 0.6662 0.6898 0.074 Uiso 1 1 calc R U . . .
C24 C 0.6075(4) 0.6205(4) 0.7591(5) 0.060(2) Uani 1 1 d . . . . .
H24A H 0.5765 0.5853 0.7266 0.090 Uiso 1 1 calc R U . . .
H24B H 0.5809 0.6624 0.7564 0.090 Uiso 1 1 calc R U . . .
H24C H 0.6279 0.6038 0.8111 0.090 Uiso 1 1 calc R U . . .
N51 N 0.6447(2) 0.6123(3) 0.1917(4) 0.0411(15) Uani 1 1 d . . . . .
H51A H 0.6553 0.6565 0.2070 0.049 Uiso 1 1 calc R U . . .
H51B H 0.6298 0.6134 0.1408 0.049 Uiso 1 1 calc R U . . .
B51 B 0.5748(4) 0.5980(5) 0.2039(5) 0.045(2) Uani 1 1 d . . . . .
B52 B 0.7206(4) 0.5751(4) 0.2198(5) 0.038(2) Uani 1 1 d . . . . .
C51 C 0.5100(3) 0.6356(4) 0.1331(4) 0.0456(19) Uani 1 1 d . . . . .
C52A C 0.4457(11) 0.6171(9) 0.1011(10) 0.041(4) Uani 0.576(7) 1 d . . P A 1
C53A C 0.3875(10) 0.6494(11) 0.0520(14) 0.055(5) Uani 0.576(7) 1 d D . P A 1
C54A C 0.3978(9) 0.7163(12) 0.0347(11) 0.051(6) Uani 0.576(7) 1 d D . P A 1
F52A F 0.4264(5) 0.5506(5) 0.1177(7) 0.057(3) Uani 0.576(7) 1 d . . P A 1
F53A F 0.3245(4) 0.6215(5) 0.0213(7) 0.079(3) Uani 0.576(7) 1 d . . P A 1
F54A F 0.3452(7) 0.7545(7) -0.0135(7) 0.071(4) Uani 0.576(7) 1 d . . P A 1
C52B C 0.4444(16) 0.5996(14) 0.0733(14) 0.041(4) Uani 0.424(7) 1 d . . P A 2
C53B C 0.3995(15) 0.6408(16) 0.0233(19) 0.055(5) Uani 0.424(7) 1 d D . P A 2
C54B C 0.4062(13) 0.7101(17) 0.0125(16) 0.051(6) Uani 0.424(7) 1 d D . P A 2
F52B F 0.4335(7) 0.5330(7) 0.0809(9) 0.057(3) Uani 0.424(7) 1 d . . P A 2
F53B F 0.3383(6) 0.6074(7) -0.0257(9) 0.079(3) Uani 0.424(7) 1 d . . P A 2
F54B F 0.3559(10) 0.7407(11) -0.0485(10) 0.071(4) Uani 0.424(7) 1 d . . P A 2
C55 C 0.4633(3) 0.7436(4) 0.0646(4) 0.0453(19) Uani 1 1 d D . . . .
C56 C 0.5164(3) 0.7040(4) 0.1160(4) 0.0382(17) Uani 1 1 d . . . . .
C61 C 0.5806(4) 0.6472(3) 0.2834(3) 0.0848(15) Uani 1 1 d G . . . .
C62 C 0.6317(3) 0.6958(3) 0.3191(4) 0.0848(15) Uani 1 1 d G . . . .
C63 C 0.6278(3) 0.7358(3) 0.3764(4) 0.0848(15) Uani 1 1 d G . . . .
C64 C 0.5727(4) 0.7273(3) 0.3978(3) 0.0848(15) Uani 1 1 d G . . . .
C65 C 0.5216(3) 0.6787(3) 0.3621(4) 0.0848(15) Uani 1 1 d G . . . .
C66 C 0.5255(3) 0.6386(3) 0.3048(4) 0.0848(15) Uani 1 1 d G . . . .
C71 C 0.5656(3) 0.5171(4) 0.2065(4) 0.0395(18) Uani 1 1 d . . . . .
C72 C 0.5680(3) 0.4765(4) 0.2662(5) 0.047(2) Uani 1 1 d . . . . .
C73 C 0.5633(4) 0.4074(4) 0.2652(6) 0.055(2) Uani 1 1 d . . . . .
C74 C 0.5543(4) 0.3733(4) 0.2063(6) 0.065(3) Uani 1 1 d . . . . .
C75 C 0.5503(5) 0.4060(5) 0.1387(6) 0.070(3) Uani 1 1 d . . . . .
C76 C 0.5570(3) 0.4767(4) 0.1429(5) 0.046(2) Uani 1 1 d . . . . .
C81 C 0.7248(3) 0.5107(4) 0.2760(4) 0.0379(18) Uani 1 1 d . . . . .
C82 C 0.7224(3) 0.4416(4) 0.2597(5) 0.0392(17) Uani 1 1 d . . . . .
C83 C 0.7269(4) 0.3912(4) 0.3114(6) 0.051(2) Uani 1 1 d . . . . .
C84 C 0.7320(4) 0.4061(4) 0.3810(5) 0.052(2) Uani 1 1 d . . . . .
C85 C 0.7339(4) 0.4743(5) 0.4006(5) 0.052(2) Uani 1 1 d . . . . .
C86 C 0.7293(3) 0.5230(4) 0.3488(5) 0.0436(19) Uani 1 1 d . . . . .
C91 C 0.7829(3) 0.6351(3) 0.2608(4) 0.0406(18) Uani 1 1 d . . . . .
C92 C 0.8422(3) 0.6274(4) 0.3216(5) 0.052(2) Uani 1 1 d . . . . .
C93 C 0.8916(4) 0.6795(4) 0.3517(6) 0.066(3) Uani 1 1 d . . . . .
C94 C 0.8828(4) 0.7398(4) 0.3175(6) 0.065(3) Uani 1 1 d . . . . .
C95 C 0.8244(4) 0.7503(4) 0.2517(5) 0.054(2) Uani 1 1 d . . . . .
C96 C 0.7767(3) 0.6969(4) 0.2229(5) 0.0438(19) Uani 1 1 d . . . . .
C101 C 0.7362(4) 0.5493(4) 0.1467(5) 0.0477(19) Uani 1 1 d . . . . .
C102 C 0.7970(4) 0.5128(4) 0.1606(5) 0.050(2) Uani 1 1 d . . . . .
C103 C 0.8218(6) 0.4904(5) 0.1085(8) 0.078(3) Uani 1 1 d . . . . .
C104 C 0.7831(9) 0.5038(6) 0.0368(10) 0.101(4) Uani 1 1 d . . . . .
C105 C 0.7208(6) 0.5412(5) 0.0129(6) 0.074(3) Uani 1 1 d . . . . .
C106 C 0.7000(4) 0.5652(4) 0.0705(5) 0.056(2) Uani 1 1 d . . . . .
F55 F 0.4744(2) 0.8088(2) 0.0511(3) 0.0563(12) Uani 1 1 d . . . . .
F56 F 0.57631(19) 0.73829(19) 0.1533(3) 0.0528(12) Uani 1 1 d . . . . .
F62 F 0.6805(4) 0.7089(3) 0.3014(4) 0.1130(10) Uani 1 1 d . . . . .
F63 F 0.6766(4) 0.7833(3) 0.4123(4) 0.1130(10) Uani 1 1 d . . . . .
F64 F 0.5673(4) 0.7635(3) 0.4535(4) 0.1130(10) Uani 1 1 d . . . . .
F65 F 0.4674(4) 0.6710(3) 0.3794(4) 0.1130(10) Uani 1 1 d . . . . .
F66 F 0.4725(4) 0.5942(3) 0.2651(4) 0.1130(10) Uani 1 1 d . . . . .
F72 F 0.5792(2) 0.5068(2) 0.3330(3) 0.0639(14) Uani 1 1 d . . . . .
F73 F 0.5686(2) 0.3720(2) 0.3284(3) 0.0727(15) Uani 1 1 d . . . . .
F74 F 0.5502(3) 0.3026(3) 0.2036(4) 0.109(2) Uani 1 1 d . . . . .
F75 F 0.5419(4) 0.3722(3) 0.0771(4) 0.112(2) Uani 1 1 d . . . . .
F76 F 0.5546(2) 0.5084(2) 0.0801(3) 0.0635(13) Uani 1 1 d . . . . .
F82 F 0.7141(2) 0.4203(2) 0.1909(3) 0.0526(11) Uani 1 1 d . . . . .
F83 F 0.7226(2) 0.3239(2) 0.2895(3) 0.0671(14) Uani 1 1 d . . . . .
F84 F 0.7353(3) 0.3565(2) 0.4303(3) 0.0763(15) Uani 1 1 d . . . . .
F85 F 0.7366(3) 0.4914(3) 0.4682(3) 0.0776(15) Uani 1 1 d . . . . .
F86 F 0.7306(2) 0.5900(2) 0.3722(2) 0.0561(12) Uani 1 1 d . . . . .
F92 F 0.8585(2) 0.5691(2) 0.3630(3) 0.0635(14) Uani 1 1 d . . . . .
F93 F 0.9490(2) 0.6682(3) 0.4148(3) 0.091(2) Uani 1 1 d . . . . .
F94 F 0.9286(2) 0.7924(3) 0.3441(4) 0.092(2) Uani 1 1 d . . . . .
F95 F 0.8140(2) 0.8104(2) 0.2132(3) 0.0707(16) Uani 1 1 d . . . . .
F96 F 0.72219(19) 0.7113(2) 0.1581(3) 0.0538(12) Uani 1 1 d . . . . .
F102 F 0.8394(2) 0.4978(2) 0.2301(3) 0.0625(13) Uani 1 1 d . . . . .
F103 F 0.8801(3) 0.4558(3) 0.1252(4) 0.100(2) Uani 1 1 d . . . . .
F104 F 0.8005(4) 0.4843(4) -0.0212(4) 0.120(2) Uani 1 1 d . . . . .
F105 F 0.6825(4) 0.5588(3) -0.0566(4) 0.112(2) Uani 1 1 d . . . . .
F106 F 0.6408(2) 0.6027(3) 0.0471(3) 0.0721(15) Uani 1 1 d . . . . .
C201 C 1.0660(8) 0.5839(7) 0.5706(9) 0.135(5) Uani 1 1 d . . . . .
H20A H 1.0878 0.5474 0.6083 0.162 Uiso 1 1 calc R U . . .
H20B H 1.0148 0.5781 0.5511 0.162 Uiso 1 1 calc R U . . .
Cl1 Cl 1.0886(2) 0.6634(3) 0.6136(4) 0.221(3) Uani 1 1 d . . . . .
Cl2 Cl 1.0908(2) 0.5751(3) 0.5009(3) 0.190(2) Uani 1 1 d . . . . .
C211 C 0.2277(7) 0.6743(6) 0.1254(8) 0.119(4) Uani 1 1 d . . . . .
H21C H 0.2242 0.7247 0.1187 0.143 Uiso 1 1 calc R U . . .
H21D H 0.2111 0.6529 0.0750 0.143 Uiso 1 1 calc R U . . .
Cl3 Cl 0.3111(3) 0.6523(3) 0.1753(6) 0.308(5) Uani 1 1 d . . . . .
Cl4 Cl 0.1777(3) 0.6488(3) 0.1685(4) 0.244(3) Uani 1 1 d . . . . .

loop_
_atom_site_aniso_label
_atom_site_aniso_U_11
_atom_site_aniso_U_22
_atom_site_aniso_U_33
_atom_site_aniso_U_23
_atom_site_aniso_U_13
_atom_site_aniso_U_12
Al1 0.0280(10) 0.0370(12) 0.0382(13) 0.0040(10) 0.0094(9) 0.0004(8)
O1 0.027(2) 0.039(3) 0.058(4) 0.005(3) 0.015(2) 0.000(2)
N1 0.027(3) 0.040(3) 0.027(3) 0.002(3) 0.010(2) -0.003(2)
C1 0.040(4) 0.050(5) 0.042(5) 0.006(4) 0.012(3) -0.001(3)
C2 0.026(3) 0.034(4) 0.034(4) 0.003(3) 0.008(3) 0.000(3)
C3 0.033(3) 0.049(4) 0.024(4) -0.003(3) 0.010(3) -0.007(3)
C4 0.027(3) 0.046(4) 0.028(4) 0.004(3) 0.011(3) 0.002(3)
C5 0.032(3) 0.036(4) 0.031(4) 0.003(3) 0.007(3) -0.002(3)
C6 0.032(4) 0.040(4) 0.040(5) -0.005(4) 0.015(3) -0.004(3)
C7 0.025(3) 0.044(4) 0.048(5) -0.002(4) 0.009(3) -0.004(3)
C8 0.039(4) 0.048(5) 0.055(5) 0.006(4) 0.022(4) 0.006(3)
C9 0.030(4) 0.046(5) 0.073(6) -0.004(4) 0.008(4) 0.010(3)
C10 0.023(3) 0.060(5) 0.072(6) 0.004(5) 0.010(4) -0.005(3)
C11 0.028(3) 0.047(4) 0.041(5) 0.005(4) 0.013(3) 0.011(3)
C12 0.055(5) 0.041(5) 0.083(7) -0.004(5) 0.028(5) 0.009(4)
C13 0.084(7) 0.044(5) 0.191(14) 0.034(7) 0.073(8) 0.024(5)
C14 0.208(15) 0.092(9) 0.107(11) -0.021(8) 0.060(10) 0.056(9)
C15 0.056(6) 0.067(6) 0.167(13) 0.009(7) 0.011(6) 0.024(5)
C16 0.023(4) 0.062(6) 0.166(12) 0.014(8) 0.029(5) 0.001(4)
C17 0.056(6) 0.090(8) 0.256(19) 0.058(10) 0.075(9) 0.015(5)
C18 0.042(5) 0.067(7) 0.200(15) -0.061(8) 0.005(6) -0.009(4)
C19 0.050(5) 0.070(7) 0.260(18) 0.040(9) 0.078(8) 0.008(5)
O20 0.048(3) 0.055(3) 0.046(3) 0.003(3) 0.021(2) 0.003(2)
C21 0.071(6) 0.077(6) 0.053(6) 0.032(5) 0.016(5) 0.018(5)
C22 0.073(8) 0.31(2) 0.082(10) 0.090(12) 0.001(7) -0.008(10)
C23 0.092(6) 0.042(5) 0.072(7) -0.011(5) 0.054(5) 0.003(4)
C24 0.059(5) 0.061(5) 0.069(6) 0.000(5) 0.035(5) 0.005(4)
N51 0.032(3) 0.039(3) 0.048(4) 0.009(3) 0.012(3) 0.005(2)
B51 0.051(5) 0.051(5) 0.036(5) 0.017(5) 0.022(4) 0.015(4)
B52 0.026(4) 0.040(5) 0.042(5) 0.007(4) 0.009(3) -0.005(3)
C51 0.032(4) 0.060(5) 0.045(5) 0.024(4) 0.016(3) 0.004(3)
C52A 0.054(5) 0.023(10) 0.027(12) -0.012(7) -0.003(9) -0.013(7)
C53A 0.015(7) 0.069(8) 0.080(17) 0.015(10) 0.018(6) 0.000(6)
C54A 0.033(6) 0.072(7) 0.042(13) 0.022(8) 0.009(6) 0.009(5)
F52A 0.040(3) 0.037(5) 0.083(9) 0.003(5) 0.013(5) -0.006(3)
F53A 0.037(4) 0.078(5) 0.096(9) 0.020(6) 0.001(4) -0.005(3)
F54A 0.056(5) 0.061(6) 0.064(10) 0.015(7) -0.010(6) 0.007(4)
C52B 0.054(5) 0.023(10) 0.027(12) -0.012(7) -0.003(9) -0.013(7)
C53B 0.015(7) 0.069(8) 0.080(17) 0.015(10) 0.018(6) 0.000(6)
C54B 0.033(6) 0.072(7) 0.042(13) 0.022(8) 0.009(6) 0.009(5)
F52B 0.040(3) 0.037(5) 0.083(9) 0.003(5) 0.013(5) -0.006(3)
F53B 0.037(4) 0.078(5) 0.096(9) 0.020(6) 0.001(4) -0.005(3)
F54B 0.056(5) 0.061(6) 0.064(10) 0.015(7) -0.010(6) 0.007(4)
C55 0.045(4) 0.042(5) 0.046(5) 0.009(4) 0.015(4) 0.004(3)
C56 0.031(4) 0.044(4) 0.038(5) 0.009(4) 0.013(3) 0.002(3)
C61 0.127(4) 0.073(3) 0.073(3) 0.040(3) 0.060(3) 0.057(3)
C62 0.127(4) 0.073(3) 0.073(3) 0.040(3) 0.060(3) 0.057(3)
C63 0.127(4) 0.073(3) 0.073(3) 0.040(3) 0.060(3) 0.057(3)
C64 0.127(4) 0.073(3) 0.073(3) 0.040(3) 0.060(3) 0.057(3)
C65 0.127(4) 0.073(3) 0.073(3) 0.040(3) 0.060(3) 0.057(3)
C66 0.127(4) 0.073(3) 0.073(3) 0.040(3) 0.060(3) 0.057(3)
C71 0.032(3) 0.044(4) 0.043(5) 0.017(4) 0.015(3) 0.002(3)
C72 0.031(4) 0.056(5) 0.059(6) 0.013(5) 0.022(4) 0.001(3)
C73 0.058(5) 0.045(5) 0.066(7) 0.005(5) 0.031(5) -0.017(4)
C74 0.055(5) 0.046(5) 0.079(8) 0.011(6) 0.011(5) -0.020(4)
C75 0.078(6) 0.055(6) 0.056(7) 0.001(6) 0.004(5) -0.022(4)
C76 0.038(4) 0.055(5) 0.047(5) 0.010(5) 0.017(4) -0.006(3)
C81 0.024(3) 0.045(5) 0.043(5) 0.010(4) 0.012(3) 0.007(3)
C82 0.041(4) 0.037(4) 0.048(5) -0.002(4) 0.026(3) 0.004(3)
C83 0.044(4) 0.032(4) 0.076(7) 0.003(5) 0.025(4) 0.003(3)
C84 0.057(5) 0.047(5) 0.056(6) 0.019(5) 0.027(4) 0.012(4)
C85 0.048(4) 0.065(6) 0.042(5) 0.009(5) 0.018(4) 0.010(4)
C86 0.043(4) 0.037(4) 0.042(5) 0.002(4) 0.007(3) 0.002(3)
C91 0.033(4) 0.038(4) 0.050(5) -0.002(4) 0.017(3) -0.001(3)
C92 0.029(4) 0.051(5) 0.061(6) 0.001(5) 0.005(4) 0.007(3)
C93 0.041(5) 0.053(5) 0.097(8) -0.003(5) 0.021(5) 0.010(4)
C94 0.045(5) 0.043(5) 0.102(8) -0.006(5) 0.025(5) -0.003(4)
C95 0.045(4) 0.037(4) 0.073(7) -0.006(4) 0.015(4) -0.005(3)
C96 0.037(4) 0.041(4) 0.053(5) 0.003(4) 0.017(4) 0.000(3)
C101 0.057(5) 0.045(5) 0.043(5) -0.005(4) 0.022(4) -0.015(4)
C102 0.063(5) 0.045(5) 0.058(6) -0.007(4) 0.042(5) -0.015(4)
C103 0.098(8) 0.065(7) 0.087(9) 0.012(7) 0.053(7) -0.015(6)
C104 0.154(12) 0.062(7) 0.145(14) -0.032(9) 0.120(12) -0.040(8)
C105 0.121(9) 0.059(6) 0.048(7) 0.011(5) 0.041(6) -0.039(6)
C106 0.062(5) 0.060(6) 0.046(6) 0.009(5) 0.022(4) -0.017(4)
F55 0.054(2) 0.040(3) 0.070(3) 0.017(2) 0.020(2) 0.0111(19)
F56 0.045(2) 0.041(2) 0.062(3) 0.003(2) 0.011(2) 0.0024(18)
F62 0.146(2) 0.099(2) 0.103(2) 0.0317(18) 0.060(2) 0.0408(17)
F63 0.146(2) 0.099(2) 0.103(2) 0.0317(18) 0.060(2) 0.0408(17)
F64 0.146(2) 0.099(2) 0.103(2) 0.0317(18) 0.060(2) 0.0408(17)
F65 0.146(2) 0.099(2) 0.103(2) 0.0317(18) 0.060(2) 0.0408(17)
F66 0.146(2) 0.099(2) 0.103(2) 0.0317(18) 0.060(2) 0.0408(17)
F72 0.086(3) 0.069(3) 0.061(3) 0.032(3) 0.055(3) 0.037(2)
F73 0.068(3) 0.073(3) 0.087(4) 0.041(3) 0.041(3) -0.001(2)
F74 0.137(5) 0.050(3) 0.101(5) 0.017(3) 0.005(4) -0.048(3)
F75 0.174(6) 0.054(3) 0.062(4) -0.012(3) 0.001(4) -0.040(3)
F76 0.074(3) 0.064(3) 0.040(3) 0.004(2) 0.010(2) -0.022(2)
F82 0.064(3) 0.042(2) 0.061(3) -0.006(2) 0.036(2) -0.0104(19)
F83 0.088(3) 0.038(3) 0.081(4) 0.007(3) 0.040(3) 0.003(2)
F84 0.100(4) 0.062(3) 0.067(4) 0.032(3) 0.033(3) 0.006(3)
F85 0.102(4) 0.085(4) 0.043(3) 0.014(3) 0.027(3) 0.015(3)
F86 0.068(3) 0.058(3) 0.037(3) -0.001(2) 0.015(2) 0.014(2)
F92 0.043(2) 0.054(3) 0.071(4) 0.013(3) 0.000(2) 0.0044(19)
F93 0.047(3) 0.081(4) 0.098(5) 0.007(3) -0.019(3) -0.006(2)
F94 0.047(3) 0.071(3) 0.129(5) -0.018(3) 0.006(3) -0.017(2)
F95 0.048(3) 0.044(3) 0.108(5) 0.012(3) 0.020(3) -0.0101(19)
F96 0.039(2) 0.050(3) 0.064(3) 0.018(2) 0.011(2) -0.0085(18)
F102 0.052(3) 0.059(3) 0.088(4) 0.007(3) 0.040(3) 0.004(2)
F103 0.108(4) 0.071(3) 0.173(7) -0.016(4) 0.110(5) -0.006(3)
F104 0.179(6) 0.127(5) 0.098(5) -0.034(4) 0.101(5) -0.042(5)
F105 0.175(6) 0.109(5) 0.055(4) -0.013(4) 0.051(4) -0.066(4)
F106 0.069(3) 0.079(3) 0.051(3) 0.016(3) 0.007(2) -0.024(3)
C201 0.186(14) 0.128(11) 0.147(14) 0.044(10) 0.126(12) 0.031(10)
Cl1 0.141(3) 0.247(6) 0.234(7) -0.133(5) 0.032(4) 0.018(4)
Cl2 0.157(4) 0.281(6) 0.112(3) -0.002(4) 0.033(3) 0.099(4)
C211 0.173(13) 0.097(9) 0.109(11) -0.018(8) 0.080(10) -0.016(8)
Cl3 0.144(4) 0.129(4) 0.668(17) -0.027(6) 0.181(6) -0.002(3)
Cl4 0.279(6) 0.293(7) 0.259(7) 0.154(6) 0.212(6) 0.160(6)

loop_
_atom_type_symbol
_atom_type_description
_atom_type_scat_dispersion_real
_atom_type_scat_dispersion_imag
_atom_type_scat_source
C C 0.0033 0.0016 'International Tables Vol C Tables 4.2.6.8 and 6.1.1.4'
H H 0.0000 0.0000 'International Tables Vol C Tables 4.2.6.8 and 6.1.1.4'
F F 0.0171 0.0103 'International Tables Vol C Tables 4.2.6.8 and 6.1.1.4'
N N 0.0061 0.0033 'International Tables Vol C Tables 4.2.6.8 and 6.1.1.4'
O O 0.0106 0.0060 'International Tables Vol C Tables 4.2.6.8 and 6.1.1.4'
Al Al 0.0645 0.0514 'International Tables Vol C Tables 4.2.6.8 and 6.1.1.4'
Cl Cl 0.1484 0.1585 'International Tables Vol C Tables 4.2.6.8 and 6.1.1.4'
B B 0.0013 0.0007 'International Tables Vol C Tables 4.2.6.8 and 6.1.1.4'

loop_
_geom_angle_atom_site_label_1
_geom_angle_atom_site_label_2
_geom_angle_atom_site_label_3
_geom_angle
_geom_angle_site_symmetry_1
_geom_angle_site_symmetry_3
O1 Al1 O20 103.4(2) . .
O1 Al1 N1 98.5(2) . .
O20 Al1 N1 102.6(2) . .
O1 Al1 C1 119.2(3) . .
O20 Al1 C1 111.5(3) . .
N1 Al1 C1 119.2(3) . .
C11 O1 Al1 130.7(4) . .
C5 N1 C2 116.0(5) . .
C5 N1 Al1 119.4(4) . .
C2 N1 Al1 124.2(4) . .
Al1 C1 H1A 109.5 . .
Al1 C1 H1B 109.5 . .
H1A C1 H1B 109.5 . .
Al1 C1 H1C 109.5 . .
H1A C1 H1C 109.5 . .
H1B C1 H1C 109.5 . .
C4 C2 N1 109.2(5) . .
C4 C2 C3 111.7(5) . .
N1 C2 C3 110.2(5) . .
C4 C2 H2 108.5 . .
N1 C2 H2 108.5 . .
C3 C2 H2 108.5 . .
C2 C3 C4 109.3(5) . 3_666
C2 C3 H3A 109.8 . .
C4 C3 H3A 109.8 3_666 .
C2 C3 H3B 109.8 . .
C4 C3 H3B 109.8 3_666 .
H3A C3 H3B 108.3 . .
C2 C4 C3 111.6(5) . 3_666
C2 C4 H4A 109.3 . .
C3 C4 H4A 109.3 3_666 .
C2 C4 H4B 109.3 . .
C3 C4 H4B 109.3 3_666 .
H4A C4 H4B 108.0 . .
N1 C5 C6 128.0(6) . .
N1 C5 H5 116.0 . .
C6 C5 H5 116.0 . .
C11 C6 C7 120.4(6) . .
C11 C6 C5 122.5(6) . .
C7 C6 C5 116.8(6) . .
C8 C7 C6 120.8(6) . .
C8 C7 H7 119.6 . .
C6 C7 H7 119.6 . .
C7 C8 C9 117.6(6) . .
C7 C8 C12 121.2(6) . .
C9 C8 C12 121.1(6) . .
C8 C9 C10 124.7(6) . .
C8 C9 H9 117.6 . .
C10 C9 H9 117.6 . .
C11 C10 C9 115.6(6) . .
C11 C10 C16 121.8(7) . .
C9 C10 C16 122.2(6) . .
O1 C11 C10 119.4(6) . .
O1 C11 C6 119.8(5) . .
C10 C11 C6 120.8(6) . .
C15 C12 C13 109.2(9) . .
C15 C12 C8 111.0(7) . .
C13 C12 C8 111.9(6) . .
C15 C12 C14 105.7(9) . .
C13 C12 C14 110.6(10) . .
C8 C12 C14 108.2(8) . .
C12 C13 H13A 109.5 . .
C12 C13 H13B 109.5 . .
H13A C13 H13B 109.5 . .
C12 C13 H13C 109.5 . .
H13A C13 H13C 109.5 . .
H13B C13 H13C 109.5 . .
C12 C14 H14A 109.5 . .
C12 C14 H14B 109.5 . .
H14A C14 H14B 109.5 . .
C12 C14 H14C 109.5 . .
H14A C14 H14C 109.5 . .
H14B C14 H14C 109.5 . .
C12 C15 H15A 109.5 . .
C12 C15 H15B 109.5 . .
H15A C15 H15B 109.5 . .
C12 C15 H15C 109.5 . .
H15A C15 H15C 109.5 . .
H15B C15 H15C 109.5 . .
C17 C16 C18 110.9(10) . .
C17 C16 C10 109.5(9) . .
C18 C16 C10 112.9(9) . .
C17 C16 C19 105.6(9) . .
C18 C16 C19 107.8(9) . .
C10 C16 C19 109.9(7) . .
C16 C17 H17A 109.5 . .
C16 C17 H17B 109.5 . .
H17A C17 H17B 109.5 . .
C16 C17 H17C 109.5 . .
H17A C17 H17C 109.5 . .
H17B C17 H17C 109.5 . .
C16 C18 H18A 109.5 . .
C16 C18 H18B 109.5 . .
H18A C18 H18B 109.5 . .
C16 C18 H18C 109.5 . .
H18A C18 H18C 109.5 . .
H18B C18 H18C 109.5 . .
C16 C19 H19A 109.5 . .
C16 C19 H19B 109.5 . .
H19A C19 H19B 109.5 . .
C16 C19 H19C 109.5 . .
H19A C19 H19C 109.5 . .
H19B C19 H19C 109.5 . .
C21 O20 C23 115.6(7) . .
C21 O20 Al1 119.9(5) . .
C23 O20 Al1 123.7(5) . .
O20 C21 C22 110.8(8) . .
O20 C21 H21A 109.5 . .
C22 C21 H21A 109.5 . .
O20 C21 H21B 109.5 . .
C22 C21 H21B 109.5 . .
H21A C21 H21B 108.1 . .
C21 C22 H22A 109.5 . .
C21 C22 H22B 109.5 . .
H22A C22 H22B 109.5 . .
C21 C22 H22C 109.5 . .
H22A C22 H22C 109.5 . .
H22B C22 H22C 109.5 . .
C24 C23 O20 112.1(6) . .
C24 C23 H23A 109.2 . .
O20 C23 H23A 109.2 . .
C24 C23 H23B 109.2 . .
O20 C23 H23B 109.2 . .
H23A C23 H23B 107.9 . .
C23 C24 H24A 109.5 . .
C23 C24 H24B 109.5 . .
H24A C24 H24B 109.5 . .
C23 C24 H24C 109.5 . .
H24A C24 H24C 109.5 . .
H24B C24 H24C 109.5 . .
B51 N51 B52 134.6(6) . .
B51 N51 H51A 103.5 . .
B52 N51 H51A 103.5 . .
B51 N51 H51B 103.5 . .
B52 N51 H51B 103.5 . .
H51A N51 H51B 105.3 . .
C71 B51 N51 107.8(6) . .
C71 B51 C51 113.2(7) . .
N51 B51 C51 106.9(6) . .
C71 B51 C61 118.2(6) . .
N51 B51 C61 106.9(6) . .
C51 B51 C61 103.1(6) . .
N51 B52 C81 110.1(5) . .
N51 B52 C101 110.6(6) . .
C81 B52 C101 111.3(6) . .
N51 B52 C91 108.3(5) . .
C81 B52 C91 113.1(6) . .
C101 B52 C91 103.3(5) . .
C52A C51 C56 109.6(11) . .
C56 C51 C52B 113.1(13) . .
C52A C51 B51 128.5(11) . .
C56 C51 B51 119.6(6) . .
C52B C51 B51 126.6(13) . .
C51 C52A C53A 132.6(19) . .
C51 C52A F52A 118.8(16) . .
C53A C52A F52A 108.7(16) . .
F53A C53A C52A 125.1(18) . .
F53A C53A C54A 120.1(16) . .
C52A C53A C54A 115(2) . .
F54A C54A C55 118.8(18) . .
F54A C54A C53A 121.6(15) . .
C55 C54A C53A 120(2) . .
C53B C52B F52B 125(3) . .
C53B C52B C51 115(2) . .
F52B C52B C51 119(2) . .
C52B C53B C54B 128(3) . .
C52B C53B F53B 114(3) . .
C54B C53B F53B 118(2) . .
F54B C54B C55 125(3) . .
F54B C54B C53B 118(2) . .
C55 C54B C53B 117(3) . .
F55 C55 C54A 120.9(12) . .
F55 C55 C54B 118.3(16) . .
F55 C55 C56 121.0(6) . .
C54A C55 C56 117.7(12) . .
C54B C55 C56 118.0(17) . .
F56 C56 C55 114.4(6) . .
F56 C56 C51 120.3(6) . .
C55 C56 C51 125.2(6) . .
C62 C61 C66 120.0 . .
C62 C61 B51 124.7(5) . .
C66 C61 B51 115.1(5) . .
F62 C62 C63 115.7(7) . .
F62 C62 C61 124.2(7) . .
C63 C62 C61 120.0 . .
F63 C63 C62 121.5(6) . .
F63 C63 C64 118.5(6) . .
C62 C63 C64 120.0 . .
F64 C64 C63 122.4(6) . .
F64 C64 C65 117.6(6) . .
C63 C64 C65 120.0 . .
F65 C65 C64 121.4(6) . .
F65 C65 C66 118.6(6) . .
C64 C65 C66 120.0 . .
F66 C66 C65 120.6(6) . .
F66 C66 C61 119.2(6) . .
C65 C66 C61 120.0 . .
C72 C71 C76 111.2(7) . .
C72 C71 B51 128.9(8) . .
C76 C71 B51 119.9(7) . .
C73 C72 F72 115.4(8) . .
C73 C72 C71 125.4(9) . .
F72 C72 C71 119.1(7) . .
C74 C73 C72 121.1(9) . .
C74 C73 F73 118.2(8) . .
C72 C73 F73 120.7(9) . .
C73 C74 F74 122.6(9) . .
C73 C74 C75 121.8(8) . .
F74 C74 C75 115.5(10) . .
F75 C75 C76 121.6(9) . .
F75 C75 C74 123.4(8) . .
C76 C75 C74 115.0(9) . .
F76 C76 C75 115.9(8) . .
F76 C76 C71 118.7(7) . .
C75 C76 C71 125.4(8) . .
C82 C81 C86 112.4(7) . .
C82 C81 B52 127.3(7) . .
C86 C81 B52 120.3(7) . .
F82 C82 C81 120.6(7) . .
F82 C82 C83 116.7(7) . .
C81 C82 C83 122.8(8) . .
C84 C83 F83 119.2(8) . .
C84 C83 C82 122.2(7) . .
F83 C83 C82 118.5(8) . .
F84 C84 C83 121.5(8) . .
F84 C84 C85 120.6(8) . .
C83 C84 C85 117.9(8) . .
F85 C85 C86 121.2(8) . .
F85 C85 C84 119.9(8) . .
C86 C85 C84 118.9(8) . .
C85 C86 F86 115.5(8) . .
C85 C86 C81 125.8(7) . .
F86 C86 C81 118.7(7) . .
C92 C91 C96 114.9(7) . .
C92 C91 B52 127.2(7) . .
C96 C91 B52 117.4(6) . .
C91 C92 F92 122.8(7) . .
C91 C92 C93 123.9(8) . .
F92 C92 C93 113.2(7) . .
C94 C93 F93 119.6(8) . .
C94 C93 C92 120.2(8) . .
F93 C93 C92 120.2(8) . .
C93 C94 F94 122.9(8) . .
C93 C94 C95 119.1(8) . .
F94 C94 C95 117.9(8) . .
F95 C95 C94 121.4(7) . .
F95 C95 C96 119.5(7) . .
C94 C95 C96 119.1(8) . .
F96 C96 C91 122.6(6) . .
F96 C96 C95 114.9(7) . .
C91 C96 C95 122.4(7) . .
C102 C101 C106 112.4(8) . .
C102 C101 B52 118.2(7) . .
C106 C101 B52 129.0(7) . .
F102 C102 C103 112.6(9) . .
F102 C102 C101 119.9(7) . .
C103 C102 C101 127.4(10) . .
F103 C103 C104 118.1(12) . .
F103 C103 C102 124.6(11) . .
C104 C103 C102 117.3(11) . .
C103 C104 F104 123.9(14) . .
C103 C104 C105 122.8(11) . .
F104 C104 C105 113.2(15) . .
F105 C105 C104 125.4(12) . .
F105 C105 C106 117.9(11) . .
C104 C105 C106 116.6(10) . .
F106 C106 C101 120.4(8) . .
F106 C106 C105 116.2(8) . .
C101 C106 C105 123.3(9) . .
Cl2 C201 Cl1 111.9(8) . .
Cl2 C201 H20A 109.2 . .
Cl1 C201 H20A 109.2 . .
Cl2 C201 H20B 109.2 . .
Cl1 C201 H20B 109.2 . .
H20A C201 H20B 107.9 . .
Cl4 C211 Cl3 110.8(9) . .
Cl4 C211 H21C 109.5 . .
Cl3 C211 H21C 109.5 . .
Cl4 C211 H21D 109.5 . .
Cl3 C211 H21D 109.5 . .
H21C C211 H21D 108.1 . .

loop_
_geom_bond_atom_site_label_1
_geom_bond_atom_site_label_2
_geom_bond_distance
_geom_bond_site_symmetry_2
Al1 O1 1.721(4) .
Al1 O20 1.842(6) .
Al1 N1 1.906(5) .
Al1 C1 1.915(7) .
O1 C11 1.354(8) .
N1 C5 1.303(8) .
N1 C2 1.511(7) .
C1 H1A 0.9800 .
C1 H1B 0.9800 .
C1 H1C 0.9800 .
C2 C4 1.510(9) .
C2 C3 1.532(9) .
C2 H2 1.0000 .
C3 C4 1.533(8) 3_666
C3 H3A 0.9900 .
C3 H3B 0.9900 .
C4 C3 1.533(8) 3_666
C4 H4A 0.9900 .
C4 H4B 0.9900 .
C5 C6 1.451(8) .
C5 H5 0.9500 .
C6 C11 1.400(9) .
C6 C7 1.401(9) .
C7 C8 1.368(9) .
C7 H7 0.9500 .
C8 C9 1.379(10) .
C8 C12 1.534(10) .
C9 C10 1.422(10) .
C9 H9 0.9500 .
C10 C11 1.390(9) .
C10 C16 1.538(11) .
C12 C15 1.515(12) .
C12 C13 1.525(12) .
C12 C14 1.551(16) .
C13 H13A 0.9800 .
C13 H13B 0.9800 .
C13 H13C 0.9800 .
C14 H14A 0.9800 .
C14 H14B 0.9800 .
C14 H14C 0.9800 .
C15 H15A 0.9800 .
C15 H15B 0.9800 .
C15 H15C 0.9800 .
C16 C17 1.513(16) .
C16 C18 1.535(17) .
C16 C19 1.594(11) .
C17 H17A 0.9800 .
C17 H17B 0.9800 .
C17 H17C 0.9800 .
C18 H18A 0.9800 .
C18 H18B 0.9800 .
C18 H18C 0.9800 .
C19 H19A 0.9800 .
C19 H19B 0.9800 .
C19 H19C 0.9800 .
O20 C21 1.476(9) .
O20 C23 1.490(9) .
C21 C22 1.524(16) .
C21 H21A 0.9900 .
C21 H21B 0.9900 .
C22 H22A 0.9800 .
C22 H22B 0.9800 .
C22 H22C 0.9800 .
C23 C24 1.478(11) .
C23 H23A 0.9900 .
C23 H23B 0.9900 .
C24 H24A 0.9800 .
C24 H24B 0.9800 .
C24 H24C 0.9800 .
N51 B51 1.604(10) .
N51 B52 1.632(9) .
N51 H51A 0.9100 .
N51 H51B 0.9100 .
B51 C71 1.591(11) .
B51 C51 1.665(11) .
B51 C61 1.782(11) .
B52 C81 1.644(11) .
B52 C101 1.662(12) .
B52 C91 1.694(10) .
C51 C52A 1.29(2) .
C51 C56 1.393(10) .
C51 C52B 1.56(3) .
C52A C53A 1.36(3) .
C52A F52A 1.43(2) .
C53A F53A 1.33(2) .
C53A C54A 1.386(15) .
C54A F54A 1.35(3) .
C54A C55 1.365(15) .
C52B C53B 1.32(4) .
C52B F52B 1.34(3) .
C53B C54B 1.384(18) .
C53B F53B 1.41(4) .
C54B F54B 1.36(4) .
C54B C55 1.382(18) .
C55 F55 1.337(8) .
C55 C56 1.392(9) .
C56 F56 1.349(7) .
C61 C62 1.3900 .
C61 C66 1.3900 .
C62 F62 1.232(8) .
C62 C63 1.3900 .
C63 F63 1.347(9) .
C63 C64 1.3900 .
C64 F64 1.337(8) .
C64 C65 1.3900 .
C65 F65 1.318(8) .
C65 C66 1.3900 .
C66 F66 1.374(9) .
C71 C72 1.389(10) .
C71 C76 1.416(11) .
C72 C73 1.350(11) .
C72 F72 1.360(9) .
C73 C74 1.272(13) .
C73 F73 1.376(10) .
C74 F74 1.381(10) .
C74 C75 1.432(14) .
C75 F75 1.317(12) .
C75 C76 1.384(12) .
C76 F76 1.353(9) .
C81 C82 1.380(9) .
C81 C86 1.403(11) .
C82 F82 1.345(8) .
C82 C83 1.382(11) .
C83 C84 1.347(12) .
C83 F83 1.372(8) .
C84 F84 1.344(9) .
C84 C85 1.379(12) .
C85 F85 1.337(9) .
C85 C86 1.359(11) .
C86 F86 1.379(8) .
C91 C92 1.335(10) .
C91 C96 1.391(10) .
C92 F92 1.355(9) .
C92 C93 1.400(11) .
C93 C94 1.328(12) .
C93 F93 1.345(10) .
C94 F94 1.357(9) .
C94 C95 1.383(12) .
C95 F95 1.361(9) .
C95 C96 1.395(10) .
C96 F96 1.346(8) .
C101 C102 1.389(11) .
C101 C106 1.402(11) .
C102 F102 1.316(10) .
C102 C103 1.384(14) .
C103 F103 1.318(12) .
C103 C104 1.327(17) .
C104 F104 1.372(13) .
C104 C105 1.404(17) .
C105 F105 1.310(11) .
C105 C106 1.435(14) .
C106 F106 1.352(9) .
C201 Cl2 1.647(14) .
C201 Cl1 1.735(16) .
C201 H20A 0.9900 .
C201 H20B 0.9900 .
C211 Cl4 1.662(13) .
C211 Cl3 1.678(15) .
C211 H21C 0.9900 .
C211 H21D 0.9900 .

loop_
_geom_torsion_atom_site_label_1
_geom_torsion_atom_site_label_2
_geom_torsion_atom_site_label_3
_geom_torsion_atom_site_label_4
_geom_torsion
_geom_torsion_site_symmetry_4
O20 Al1 O1 C11 100.3(6) .
N1 Al1 O1 C11 -4.9(7) .
C1 Al1 O1 C11 -135.4(6) .
C5 N1 C2 C4 -95.3(7) .
Al1 N1 C2 C4 77.6(6) .
C5 N1 C2 C3 141.6(6) .
Al1 N1 C2 C3 -45.5(7) .
C4 C2 C3 C4 56.0(7) 3_666
N1 C2 C3 C4 177.6(5) 3_666
N1 C2 C4 C3 -179.5(5) 3_666
C3 C2 C4 C3 -57.2(8) 3_666
C2 N1 C5 C6 172.9(6) .
Al1 N1 C5 C6 -0.3(10) .
N1 C5 C6 C11 -9.4(12) .
N1 C5 C6 C7 177.1(7) .
C11 C6 C7 C8 -1.1(11) .
C5 C6 C7 C8 172.5(7) .
C6 C7 C8 C9 -1.4(12) .
C6 C7 C8 C12 -179.0(8) .
C7 C8 C9 C10 1.3(13) .
C12 C8 C9 C10 178.9(9) .
C8 C9 C10 C11 1.4(13) .
C8 C9 C10 C16 173.9(10) .
Al1 O1 C11 C10 177.4(6) .
Al1 O1 C11 C6 -2.8(10) .
C9 C10 C11 O1 175.9(7) .
C16 C10 C11 O1 3.3(13) .
C9 C10 C11 C6 -3.9(12) .
C16 C10 C11 C6 -176.5(9) .
C7 C6 C11 O1 -175.8(7) .
C5 C6 C11 O1 10.8(11) .
C7 C6 C11 C10 3.9(11) .
C5 C6 C11 C10 -169.4(7) .
C7 C8 C12 C15 -144.3(9) .
C9 C8 C12 C15 38.2(13) .
C7 C8 C12 C13 -21.9(13) .
C9 C8 C12 C13 160.6(9) .
C7 C8 C12 C14 100.2(10) .
C9 C8 C12 C14 -77.4(11) .
C11 C10 C16 C17 -61.3(13) .
C9 C10 C16 C17 126.6(10) .
C11 C10 C16 C18 62.7(12) .
C9 C10 C16 C18 -109.4(10) .
C11 C10 C16 C19 -176.9(10) .
C9 C10 C16 C19 11.0(15) .
O1 Al1 O20 C21 -35.5(6) .
N1 Al1 O20 C21 66.6(5) .
C1 Al1 O20 C21 -164.7(5) .
O1 Al1 O20 C23 133.4(5) .
N1 Al1 O20 C23 -124.6(5) .
C1 Al1 O20 C23 4.1(6) .
C23 O20 C21 C22 -59.8(11) .
Al1 O20 C21 C22 109.9(9) .
C21 O20 C23 C24 -66.4(9) .
Al1 O20 C23 C24 124.3(7) .
B52 N51 B51 C71 -35.5(11) .
B52 N51 B51 C51 -157.6(7) .
B52 N51 B51 C61 92.5(8) .
B51 N51 B52 C81 -3.0(11) .
B51 N51 B52 C101 120.4(8) .
B51 N51 B52 C91 -127.1(8) .
C71 B51 C51 C52A 29.9(15) .
N51 B51 C51 C52A 148.5(12) .
C61 B51 C51 C52A -99.0(13) .
C71 B51 C51 C56 -169.3(7) .
N51 B51 C51 C56 -50.7(9) .
C61 B51 C51 C56 61.8(8) .
C71 B51 C51 C52B 0.8(17) .
N51 B51 C51 C52B 119.4(15) .
C61 B51 C51 C52B -128.1(15) .
C56 C51 C52A C53A 5(2) .
B51 C51 C52A C53A 167.8(16) .
C56 C51 C52A F52A -173.5(11) .
B51 C51 C52A F52A -11(2) .
C51 C52A C53A F53A 176.9(16) .
F52A C52A C53A F53A -4(2) .
C51 C52A C53A C54A -3(3) .
F52A C52A C53A C54A 176.0(15) .
F53A C53A C54A F54A 0(3) .
C52A C53A C54A F54A 179.4(16) .
F53A C53A C54A C55 -177.7(15) .
C52A C53A C54A C55 2(3) .
C56 C51 C52B C53B -11(3) .
B51 C51 C52B C53B 178.7(17) .
C56 C51 C52B F52B 177.1(18) .
B51 C51 C52B F52B 6(3) .
F52B C52B C53B C54B 179(3) .
C51 C52B C53B C54B 7(4) .
F52B C52B C53B F53B -3(4) .
C51 C52B C53B F53B -174.9(18) .
C52B C53B C54B F54B 173(3) .
F53B C53B C54B F54B -5(4) .
C52B C53B C54B C55 -8(4) .
F53B C53B C54B C55 174(2) .
F54A C54A C55 F55 5(2) .
C53A C54A C55 F55 -177.7(14) .
F54A C54A C55 C56 178.1(12) .
C53A C54A C55 C56 -5(2) .
F54B C54B C55 F55 -7(3) .
C53B C54B C55 F55 173.3(18) .
F54B C54B C55 C56 -169(2) .
C53B C54B C55 C56 12(3) .
F55 C55 C56 F56 4.5(10) .
C54A C55 C56 F56 -168.5(11) .
C54B C55 C56 F56 165.6(15) .
F55 C55 C56 C51 -179.0(7) .
C54A C55 C56 C51 7.9(15) .
C54B C55 C56 C51 -18.0(18) .
C52A C51 C56 F56 168.5(10) .
C52B C51 C56 F56 -167.0(13) .
B51 C51 C56 F56 4.4(11) .
C52A C51 C56 C55 -7.7(14) .
C52B C51 C56 C55 16.8(16) .
B51 C51 C56 C55 -171.8(7) .
C71 B51 C61 C62 130.4(5) .
N51 B51 C61 C62 8.7(7) .
C51 B51 C61 C62 -103.8(5) .
C71 B51 C61 C66 -55.3(7) .
N51 B51 C61 C66 -177.0(4) .
C51 B51 C61 C66 70.5(6) .
C66 C61 C62 F62 -176.5(7) .
B51 C61 C62 F62 -2.5(7) .
C66 C61 C62 C63 0.0 .
B51 C61 C62 C63 174.0(5) .
F62 C62 C63 F63 -3.4(6) .
C61 C62 C63 F63 179.8(6) .
F62 C62 C63 C64 176.8(6) .
C61 C62 C63 C64 0.0 .
F63 C63 C64 F64 -1.2(6) .
C62 C63 C64 F64 178.6(6) .
F63 C63 C64 C65 -179.8(6) .
C62 C63 C64 C65 0.0 .
F64 C64 C65 F65 3.7(6) .
C63 C64 C65 F65 -177.6(6) .
F64 C64 C65 C66 -178.7(6) .
C63 C64 C65 C66 0.0 .
F65 C65 C66 F66 2.8(6) .
C64 C65 C66 F66 -174.9(6) .
F65 C65 C66 C61 177.7(6) .
C64 C65 C66 C61 0.0 .
C62 C61 C66 F66 174.9(6) .
B51 C61 C66 F66 0.4(6) .
C62 C61 C66 C65 0.0 .
B51 C61 C66 C65 -174.6(5) .
N51 B51 C71 C72 114.3(8) .
C51 B51 C71 C72 -127.6(7) .
C61 B51 C71 C72 -6.9(10) .
N51 B51 C71 C76 -62.3(8) .
C51 B51 C71 C76 55.8(8) .
C61 B51 C71 C76 176.5(6) .
C76 C71 C72 C73 0.4(10) .
B51 C71 C72 C73 -176.4(7) .
C76 C71 C72 F72 177.1(5) .
B51 C71 C72 F72 0.3(10) .
F72 C72 C73 C74 -178.5(7) .
C71 C72 C73 C74 -1.6(12) .
F72 C72 C73 F73 0.9(10) .
C71 C72 C73 F73 177.7(6) .
C72 C73 C74 F74 179.1(7) .
F73 C73 C74 F74 -0.3(12) .
C72 C73 C74 C75 1.2(13) .
F73 C73 C74 C75 -178.2(7) .
C73 C74 C75 F75 179.2(8) .
F74 C74 C75 F75 1.1(13) .
C73 C74 C75 C76 0.2(13) .
F74 C74 C75 C76 -177.8(7) .
F75 C75 C76 F76 -0.2(12) .
C74 C75 C76 F76 178.8(7) .
F75 C75 C76 C71 179.5(7) .
C74 C75 C76 C71 -1.5(12) .
C72 C71 C76 F76 -179.1(5) .
B51 C71 C76 F76 -1.9(9) .
C72 C71 C76 C75 1.2(10) .
B51 C71 C76 C75 178.3(7) .
N51 B52 C81 C82 106.2(8) .
C101 B52 C81 C82 -16.7(9) .
C91 B52 C81 C82 -132.5(7) .
N51 B52 C81 C86 -71.8(7) .
C101 B52 C81 C86 165.3(6) .
C91 B52 C81 C86 49.5(8) .
C86 C81 C82 F82 176.3(5) .
B52 C81 C82 F82 -1.9(10) .
C86 C81 C82 C83 -2.5(9) .
B52 C81 C82 C83 179.4(6) .
F82 C82 C83 C84 -176.9(6) .
C81 C82 C83 C84 1.9(11) .
F82 C82 C83 F83 -0.1(9) .
C81 C82 C83 F83 178.7(6) .
F83 C83 C84 F84 2.3(11) .
C82 C83 C84 F84 179.0(6) .
F83 C83 C84 C85 -177.8(6) .
C82 C83 C84 C85 -1.1(11) .
F84 C84 C85 F85 -2.3(11) .
C83 C84 C85 F85 177.8(6) .
F84 C84 C85 C86 -178.9(6) .
C83 C84 C85 C86 1.2(11) .
F85 C85 C86 F86 2.6(10) .
C84 C85 C86 F86 179.2(6) .
F85 C85 C86 C81 -178.7(6) .
C84 C85 C86 C81 -2.1(11) .
C82 C81 C86 C85 2.6(10) .
B52 C81 C86 C85 -179.1(6) .
C82 C81 C86 F86 -178.7(5) .
B52 C81 C86 F86 -0.4(9) .
N51 B52 C91 C92 141.6(8) .
C81 B52 C91 C92 19.3(11) .
C101 B52 C91 C92 -101.1(9) .
N51 B52 C91 C96 -46.8(9) .
C81 B52 C91 C96 -169.1(6) .
C101 B52 C91 C96 70.5(8) .
C96 C91 C92 F92 -176.6(7) .
B52 C91 C92 F92 -4.8(13) .
C96 C91 C92 C93 7.5(13) .
B52 C91 C92 C93 179.3(8) .
C91 C92 C93 C94 -3.6(14) .
F92 C92 C93 C94 -179.9(8) .
C91 C92 C93 F93 177.7(8) .
F92 C92 C93 F93 1.4(12) .
F93 C93 C94 F94 -1.7(14) .
C92 C93 C94 F94 179.6(8) .
F93 C93 C94 C95 178.5(8) .
C92 C93 C94 C95 -0.2(14) .
C93 C94 C95 F95 -177.9(8) .
F94 C94 C95 F95 2.3(13) .
C93 C94 C95 C96 -0.5(14) .
F94 C94 C95 C96 179.7(7) .
C92 C91 C96 F96 175.8(7) .
B52 C91 C96 F96 3.2(11) .
C92 C91 C96 C95 -8.1(12) .
B52 C91 C96 C95 179.3(7) .
F95 C95 C96 F96 -1.3(11) .
C94 C95 C96 F96 -178.8(8) .
F95 C95 C96 C91 -177.6(7) .
C94 C95 C96 C91 4.9(13) .
N51 B52 C101 C102 -176.2(6) .
C81 B52 C101 C102 -53.5(8) .
C91 B52 C101 C102 68.1(8) .
N51 B52 C101 C106 11.5(10) .
C81 B52 C101 C106 134.2(7) .
C91 B52 C101 C106 -104.1(8) .
C106 C101 C102 F102 175.5(6) .
B52 C101 C102 F102 2.0(10) .
C106 C101 C102 C103 -2.3(12) .
B52 C101 C102 C103 -175.8(7) .
F102 C102 C103 F103 2.2(12) .
C101 C102 C103 F103 -179.8(8) .
F102 C102 C103 C104 -179.3(8) .
C101 C102 C103 C104 -1.3(14) .
F103 C103 C104 F104 -0.7(16) .
C102 C103 C104 F104 -179.4(8) .
F103 C103 C104 C105 -178.9(8) .
C102 C103 C104 C105 2.5(16) .
C103 C104 C105 F105 176.3(9) .
F104 C104 C105 F105 -2.0(14) .
C103 C104 C105 C106 0.0(15) .
F104 C104 C105 C106 -178.3(7) .
C102 C101 C106 F106 -177.7(6) .
B52 C101 C106 F106 -5.1(12) .
C102 C101 C106 C105 5.0(11) .
B52 C101 C106 C105 177.6(7) .
F105 C105 C106 F106 1.9(11) .
C104 C105 C106 F106 178.4(7) .
F105 C105 C106 C101 179.3(7) .
C104 C105 C106 C101 -4.1(12) .

loop_
_platon_squeeze_void_nr
_platon_squeeze_void_average_x
_platon_squeeze_void_average_y
_platon_squeeze_void_average_z
_platon_squeeze_void_volume
_platon_squeeze_void_count_electrons
_platon_squeeze_void_content
1 0.000 0.000 0.500 470 77 ' '
2 0.000 0.500 0.000 470 76 ' '
3 0.667 0.229 0.177 7 1 ' '
4 0.667 0.271 0.677 7 0 ' '
5 0.333 0.729 0.323 7 1 ' '
6 0.333 0.771 0.823 7 1 ' '
